data_1548662
loop_
_publ_author_name
'De, Anangsha'
'Zhang, Qian-Fan'
'Mondal, Bijan'
'Cheung, Ling Fung'
'Kar, Sourav'
'Saha, Koushik'
'Varghese, Babu'
'Wang, Lai-Sheng'
'Ghosh, Sundargopal'

_publ_section_title
;
 [(Cp<sub>2</sub>M)<sub>2</sub>B<sub>9</sub>H<sub>11</sub>] (M&#x00A0;= Zr
 or Hf): early transition metal 'guarded' heptaborane with strong covalent
 and electrostatic bonding.
;
_journal_issue 7
_journal_name_full 'Chemical science'
_journal_page_first 1976
_journal_page_last 1981
_journal_paper_doi 10.1039/c7sc05014c
_journal_volume 9
_journal_year 2018
_chemical_formula_sum 'C20 H24 B5 Hf2'
_chemical_formula_weight 675.42
_space_group_crystal_system monoclinic
_space_group_IT_number 7
_space_group_name_Hall 'P -2yc'
_space_group_name_H-M_alt 'P 1 c 1'
_symmetry_space_group_name_Hall 'P -2yc'
_symmetry_space_group_name_H-M 'P 1 c 1'
_atom_sites_solution_hydrogens mixed
_audit_creation_method SHELXL-2014/7
_audit_update_record
;
2017-10-12 deposited with the CCDC.
2018-01-11 downloaded from the CCDC.
;
_cell_angle_alpha 90
_cell_angle_beta 100.720(2)
_cell_angle_gamma 90
_cell_formula_units_Z 2
_cell_length_a 9.3061(8)
_cell_length_b 7.8838(7)
_cell_length_c 14.9171(12)
_cell_measurement_reflns_used 9015
_cell_measurement_temperature 293(2)
_cell_measurement_theta_max 30.0
_cell_measurement_theta_min 2.2
_cell_volume 1075.33(16)
_computing_cell_refinement 'APEX2/SAINT (Bruker, 2004)'
_computing_data_collection 'APEX2 (Bruker, 2004)'
_computing_data_reduction 'SAINT/XPREP (Bruker, 2004)'
_computing_molecular_graphics 'ORTEP3 (Farrugia, 1997) and Mercury (Bruno et al., 2002)'
_computing_publication_material 'SHELXL-2014 (Sheldrick, 2014)'
_computing_structure_refinement 'SHELXL-2014 (Sheldrick, 2014)'
_computing_structure_solution 'SIR92 (Altornare et al., 1993)'
_diffrn_ambient_temperature 293(2)
_diffrn_measured_fraction_theta_full 1.000
_diffrn_measured_fraction_theta_max 1.000
_diffrn_measurement_device_type 'Bruker axs kappa apex2 CCD Diffractometer'
_diffrn_measurement_method '\w and \f scan'
_diffrn_radiation_type MoK\a
_diffrn_radiation_wavelength 0.71073
_diffrn_reflns_av_unetI/netI 0.0731
_diffrn_reflns_Laue_measured_fraction_full 1.000
_diffrn_reflns_Laue_measured_fraction_max 1.000
_diffrn_reflns_limit_h_max 12
_diffrn_reflns_limit_h_min -12
_diffrn_reflns_limit_k_max 10
_diffrn_reflns_limit_k_min -10
_diffrn_reflns_limit_l_max 19
_diffrn_reflns_limit_l_min -19
_diffrn_reflns_number 18545
_diffrn_reflns_point_group_measured_fraction_full 0.993
_diffrn_reflns_point_group_measured_fraction_max 0.985
_diffrn_reflns_theta_full 25.242
_diffrn_reflns_theta_max 28.000
_diffrn_reflns_theta_min 2.227
_diffrn_source 'Sealed tube'
_exptl_absorpt_coefficient_mu 9.649
_exptl_absorpt_correction_T_max 0.74
_exptl_absorpt_correction_T_min 0.51
_exptl_absorpt_correction_type multi-scan
_exptl_absorpt_process_details 'SADABS (Bruker, 1999)'
_exptl_crystal_colour colourless
_exptl_crystal_density_diffrn 2.086
_exptl_crystal_description BLOCK
_exptl_crystal_F_000 626
_exptl_crystal_size_max 0.080
_exptl_crystal_size_mid 0.050
_exptl_crystal_size_min 0.050
_refine_diff_density_max 1.381
_refine_diff_density_min -1.062
_refine_diff_density_rms 0.198
_refine_ls_abs_structure_details
;
 Flack x determined using 1961 quotients [(I+)-(I-)]/[(I+)+(I-)]
 (Parsons, Flack and Wagner, Acta Cryst. B69 (2013) 249-259).
;
_refine_ls_abs_structure_Flack -0.003(14)
_refine_ls_extinction_method none
_refine_ls_goodness_of_fit_ref 1.022
_refine_ls_hydrogen_treatment mixed
_refine_ls_matrix_type full
_refine_ls_number_parameters 259
_refine_ls_number_reflns 18545
_refine_ls_number_restraints 128
_refine_ls_restrained_S_all 1.021
_refine_ls_R_factor_all 0.0497
_refine_ls_R_factor_gt 0.0396
_refine_ls_shift/su_max 0.001
_refine_ls_shift/su_mean 0.000
_refine_ls_structure_factor_coef Fsqd
_refine_ls_weighting_details 'w=1/[\s^2^(Fo^2^)+(0.0407P)^2^] where P=(Fo^2^+2Fc^2^)/3'
_refine_ls_weighting_scheme calc
_refine_ls_wR_factor_gt 0.0911
_refine_ls_wR_factor_ref 0.0968
_reflns_Friedel_coverage 0.967
_reflns_Friedel_fraction_full 0.986
_reflns_Friedel_fraction_max 0.971
_reflns_number_gt 16245
_reflns_number_total 18545
_reflns_threshold_expression 'I > 2\s(I)'
_cod_data_source_file c7sc05014c2.cif
_cod_data_source_block HF1
_cod_depositor_comments 'Adding full bibliography for 1548660--1548662.cif.'
_cod_database_code 1548662
_shelx_shelxl_version_number 2014/7
_shelx_space_group_comment
;
The symmetry employed for this shelxl refinement is uniquely defined
by the following loop, which should always be used as a source of
symmetry information in preference to the above space-group names.
They are only intended as comments.
;
_shelx_estimated_absorpt_t_min 0.512
_shelx_estimated_absorpt_t_max 0.644

loop_
_space_group_symop_operation_xyz
'x, y, z'
'x, -y, z+1/2'

loop_
_atom_site_label
_atom_site_type_symbol
_atom_site_fract_x
_atom_site_fract_y
_atom_site_fract_z
_atom_site_U_iso_or_equiv
_atom_site_adp_type
_atom_site_occupancy
_atom_site_site_symmetry_order
_atom_site_calc_flag
_atom_site_refinement_flags_posn
_atom_site_refinement_flags_adp
C1 C -0.300(3) -0.327(3) -0.0699(14) 0.040(6) Uani 1 1 d . U
H1 H -0.3793 -0.3958 -0.0929 0.048 Uiso 1 1 calc R U
C2 C -0.302(3) -0.198(3) -0.0033(17) 0.042(6) Uani 1 1 d . U
H2 H -0.3799 -0.1655 0.0239 0.051 Uiso 1 1 calc R U
C3 C -0.160(3) -0.130(3) 0.0122(17) 0.044(6) Uani 1 1 d . U
H3 H -0.1259 -0.0426 0.0527 0.053 Uiso 1 1 calc R U
C4 C -0.080(2) -0.215(3) -0.0433(16) 0.036(6) Uani 1 1 d . U
H4 H 0.0174 -0.1944 -0.0456 0.043 Uiso 1 1 calc R U
C5 C -0.169(3) -0.336(3) -0.0954(15) 0.034(6) Uani 1 1 d . U
H5 H -0.1431 -0.4084 -0.1389 0.041 Uiso 1 1 calc R U
C6 C -0.218(3) 0.235(3) -0.0837(17) 0.042(6) Uani 1 1 d . U
H6 H -0.2362 0.2600 -0.0259 0.050 Uiso 1 1 calc R U
C7 C -0.087(3) 0.174(3) -0.1026(17) 0.045(6) Uani 1 1 d . U
H7 H -0.0032 0.1490 -0.0603 0.054 Uiso 1 1 calc R U
C8 C -0.106(4) 0.157(4) -0.195(2) 0.060(9) Uani 1 1 d . U
H8 H -0.0352 0.1175 -0.2272 0.072 Uiso 1 1 calc R U
C9 C -0.245(4) 0.206(3) -0.233(2) 0.052(8) Uani 1 1 d . U
H9 H -0.2843 0.2088 -0.2955 0.062 Uiso 1 1 calc R U
C10 C -0.316(3) 0.253(3) -0.163(2) 0.051(7) Uani 1 1 d . U
H10 H -0.4122 0.2893 -0.1686 0.061 Uiso 1 1 calc R U
C11 C -0.766(4) -0.571(4) -0.268(2) 0.063(10) Uani 1 1 d . U
H11 H -0.7114 -0.6692 -0.2709 0.075 Uiso 1 1 calc R U
C12 C -0.894(3) -0.524(3) -0.328(2) 0.050(7) Uani 1 1 d . U
H12 H -0.9401 -0.5899 -0.3764 0.060 Uiso 1 1 calc R U
C13 C -0.940(3) -0.373(3) -0.3065(18) 0.049(6) Uani 1 1 d . U
H13 H -1.0224 -0.3168 -0.3371 0.059 Uiso 1 1 calc R U
C14 C -0.844(3) -0.314(3) -0.2302(16) 0.042(6) Uani 1 1 d . U
H14 H -0.8494 -0.2108 -0.2011 0.050 Uiso 1 1 calc R U
C15 C -0.735(3) -0.441(3) -0.2048(17) 0.045(6) Uani 1 1 d . U
H15 H -0.6587 -0.4372 -0.1550 0.054 Uiso 1 1 calc R U
C16 C -0.662(3) -0.550(3) -0.4551(15) 0.041(6) Uani 1 1 d . U
H16 H -0.6784 -0.6610 -0.4378 0.050 Uiso 1 1 calc R U
C17 C -0.527(2) -0.457(3) -0.4352(14) 0.041(6) Uani 1 1 d . U
H17 H -0.4395 -0.4989 -0.4018 0.050 Uiso 1 1 calc R U
C18 C -0.546(3) -0.295(3) -0.4737(14) 0.037(6) Uani 1 1 d . U
H18 H -0.4739 -0.2119 -0.4707 0.045 Uiso 1 1 calc R U
C19 C -0.692(3) -0.279(3) -0.5173(15) 0.039(5) Uani 1 1 d . U
H19 H -0.7328 -0.1818 -0.5473 0.047 Uiso 1 1 calc R U
C20 C -0.768(3) -0.433(3) -0.5091(17) 0.037(6) Uani 1 1 d . U
H20 H -0.8661 -0.4550 -0.5329 0.044 Uiso 1 1 calc R U
B1 B -0.472(2) -0.175(4) -0.2602(14) 0.023(5) Uani 1 1 d . .
B2 B -0.604(3) -0.030(3) -0.2999(19) 0.036(6) Uani 1 1 d . .
B3 B -0.542(2) -0.070(3) -0.1758(16) 0.028(5) Uani 1 1 d . .
B4 B -0.304(3) -0.186(3) -0.3014(16) 0.031(5) Uani 1 1 d D .
B5 B -0.787(3) -0.016(3) -0.3730(17) 0.029(6) Uani 1 1 d D .
Hf1 Hf -0.27022(8) -0.05492(8) -0.14500(7) 0.02260(19) Uani 1 1 d . .
Hf2 Hf -0.69774(8) -0.31623(9) -0.35038(6) 0.02086(18) Uani 1 1 d . .
H4A H -0.281(19) -0.101(14) -0.360(8) 0.03(4) Uiso 1 1 d D .
H4B H -0.257(19) -0.302(11) -0.326(10) 0.03(4) Uiso 1 1 d D .
H5A H -0.888(12) 0.047(18) -0.358(9) 0.02(4) Uiso 1 1 d D .
H5B H -0.795(17) 0.04(2) -0.444(6) 0.02(4) Uiso 1 1 d D .

loop_
_atom_site_aniso_label
_atom_site_aniso_U_11
_atom_site_aniso_U_22
_atom_site_aniso_U_33
_atom_site_aniso_U_23
_atom_site_aniso_U_13
_atom_site_aniso_U_12
C1 0.056(15) 0.029(11) 0.027(11) 0.007(9) -0.012(10) -0.006(10)
C2 0.038(14) 0.055(15) 0.033(13) 0.007(11) 0.006(11) -0.008(12)
C3 0.063(17) 0.030(12) 0.035(13) 0.018(10) 0.000(12) -0.007(12)
C4 0.025(12) 0.035(12) 0.042(12) 0.004(11) -0.010(10) 0.002(9)
C5 0.042(14) 0.031(11) 0.027(12) 0.009(9) -0.003(10) 0.009(9)
C6 0.044(15) 0.041(13) 0.046(14) -0.013(11) 0.020(12) -0.012(11)
C7 0.034(13) 0.036(12) 0.056(15) 0.012(11) -0.016(11) -0.018(10)
C8 0.049(18) 0.064(17) 0.07(2) 0.009(15) 0.032(16) -0.016(14)
C9 0.09(2) 0.023(11) 0.040(15) 0.006(10) -0.006(14) -0.025(12)
C10 0.057(17) 0.019(10) 0.072(18) -0.007(11) 0.002(14) 0.008(10)
C11 0.050(18) 0.08(2) 0.059(19) 0.041(16) 0.014(15) -0.023(15)
C12 0.046(16) 0.053(15) 0.058(17) -0.007(13) 0.025(13) -0.028(12)
C13 0.035(14) 0.061(15) 0.058(15) 0.003(12) 0.024(12) -0.010(11)
C14 0.038(14) 0.044(13) 0.047(14) -0.010(11) 0.017(11) -0.012(11)
C15 0.041(14) 0.061(15) 0.034(12) 0.002(11) 0.012(11) -0.019(12)
C16 0.058(16) 0.041(13) 0.030(12) -0.013(10) 0.021(11) -0.006(12)
C17 0.032(12) 0.059(14) 0.031(12) -0.018(10) 0.002(9) 0.020(11)
C18 0.046(14) 0.044(13) 0.027(11) 0.001(9) 0.018(11) -0.003(10)
C19 0.036(13) 0.045(13) 0.034(12) -0.001(10) 0.005(10) -0.001(10)
C20 0.046(16) 0.035(13) 0.030(13) -0.016(9) 0.011(11) 0.000(10)
B1 0.028(12) 0.021(11) 0.021(11) -0.004(9) 0.006(9) -0.003(9)
B2 0.039(16) 0.027(13) 0.043(15) -0.008(11) 0.007(12) 0.000(11)
B3 0.021(11) 0.031(12) 0.034(13) -0.011(10) 0.011(10) 0.002(9)
B4 0.023(13) 0.041(14) 0.029(13) -0.007(11) 0.003(10) -0.005(11)
B5 0.016(12) 0.039(14) 0.031(16) -0.011(12) 0.003(11) 0.006(10)
Hf1 0.0228(4) 0.0203(4) 0.0236(4) -0.0019(4) 0.0014(3) -0.0019(4)
Hf2 0.0204(4) 0.0223(4) 0.0203(4) -0.0034(3) 0.0049(3) 0.0003(3)

loop_
_atom_type_symbol
_atom_type_description
_atom_type_scat_dispersion_real
_atom_type_scat_dispersion_imag
_atom_type_scat_source
C C 0.0033 0.0016 'International Tables Vol C Tables 4.2.6.8 and 6.1.1.4'
H H 0.0000 0.0000 'International Tables Vol C Tables 4.2.6.8 and 6.1.1.4'
B B 0.0013 0.0007 'International Tables Vol C Tables 4.2.6.8 and 6.1.1.4'
Hf Hf -0.5830 6.1852 'International Tables Vol C Tables 4.2.6.8 and 6.1.1.4'

loop_
_geom_angle_atom_site_label_1
_geom_angle_atom_site_label_2
_geom_angle_atom_site_label_3
_geom_angle
C5 C1 C2 111(2)
C5 C1 Hf1 74.5(12)
C2 C1 Hf1 73.3(12)
C5 C1 H1 124.3
C2 C1 H1 124.3
Hf1 C1 H1 119.5
C3 C2 C1 105(2)
C3 C2 Hf1 73.0(14)
C1 C2 Hf1 73.0(13)
C3 C2 H2 127.6
C1 C2 H2 127.6
Hf1 C2 H2 118.6
C4 C3 C2 108(2)
C4 C3 Hf1 73.7(14)
C2 C3 Hf1 73.8(14)
C4 C3 H3 126.0
C2 C3 H3 126.0
Hf1 C3 H3 118.4
C3 C4 C5 110(2)
C3 C4 Hf1 73.5(13)
C5 C4 Hf1 74.0(12)
C3 C4 H4 125.2
C5 C4 H4 125.2
Hf1 C4 H4 119.0
C1 C5 C4 106(2)
C1 C5 Hf1 73.8(12)
C4 C5 Hf1 72.9(12)
C1 C5 H5 126.9
C4 C5 H5 126.9
Hf1 C5 H5 118.5
C10 C6 C7 109(3)
C10 C6 Hf1 73.8(14)
C7 C6 Hf1 73.9(13)
C10 C6 H6 125.3
C7 C6 H6 125.3
Hf1 C6 H6 118.8
C8 C7 C6 107(2)
C8 C7 Hf1 73.7(15)
C6 C7 Hf1 73.6(13)
C8 C7 H7 126.5
C6 C7 H7 126.5
Hf1 C7 H7 118.2
C9 C8 C7 109(3)
C9 C8 Hf1 74.3(16)
C7 C8 Hf1 74.2(14)
C9 C8 H8 125.6
C7 C8 H8 125.6
Hf1 C8 H8 117.8
C8 C9 C10 108(3)
C8 C9 Hf1 73.6(15)
C10 C9 Hf1 73.1(14)
C8 C9 H9 126.1
C10 C9 H9 126.1
Hf1 C9 H9 119.1
C6 C10 C9 107(2)
C6 C10 Hf1 74.4(15)
C9 C10 Hf1 74.1(13)
C6 C10 H10 126.4
C9 C10 H10 126.4
Hf1 C10 H10 117.2
C15 C11 C12 106(3)
C15 C11 Hf2 72.7(14)
C12 C11 Hf2 74.9(15)
C15 C11 H11 126.9
C12 C11 H11 126.9
Hf2 C11 H11 117.7
C13 C12 C11 111(3)
C13 C12 Hf2 74.1(14)
C11 C12 Hf2 72.8(15)
C13 C12 H12 124.4
C11 C12 H12 124.4
Hf2 C12 H12 120.3
C12 C13 C14 108(3)
C12 C13 Hf2 75.4(14)
C14 C13 Hf2 71.4(13)
C12 C13 H13 126.0
C14 C13 H13 126.0
Hf2 C13 H13 119.1
C13 C14 C15 107(2)
C13 C14 Hf2 76.0(14)
C15 C14 Hf2 74.1(13)
C13 C14 H14 126.3
C15 C14 H14 126.3
Hf2 C14 H14 115.8
C11 C15 C14 107(3)
C11 C15 Hf2 74.7(15)
C14 C15 Hf2 72.3(13)
C11 C15 H15 126.5
C14 C15 H15 126.5
Hf2 C15 H15 118.5
C17 C16 C20 105(2)
C17 C16 Hf2 72.9(12)
C20 C16 Hf2 73.8(12)
C17 C16 H16 127.4
C20 C16 H16 127.4
Hf2 C16 H16 118.2
C18 C17 C16 110(2)
C18 C17 Hf2 75.7(12)
C16 C17 Hf2 73.4(12)
C18 C17 H17 125.0
C16 C17 H17 125.0
Hf2 C17 H17 117.6
C19 C18 C17 108(2)
C19 C18 Hf2 73.6(12)
C17 C18 Hf2 71.7(12)
C19 C18 H18 126.0
C17 C18 H18 126.0
Hf2 C18 H18 120.5
C18 C19 C20 110(2)
C18 C19 Hf2 74.2(12)
C20 C19 Hf2 73.2(13)
C18 C19 H19 125.0
C20 C19 H19 125.0
Hf2 C19 H19 119.3
C19 C20 C16 107(2)
C19 C20 Hf2 73.9(13)
C16 C20 Hf2 71.7(13)
C19 C20 H20 126.7
C16 C20 H20 126.7
Hf2 C20 H20 119.7
B2 B1 B3 65.6(15)
B2 B1 B4 122.0(18)
B3 B1 B4 137.8(18)
B2 B1 Hf1 112.6(15)
B3 B1 Hf1 69.6(11)
B4 B1 Hf1 69.9(11)
B2 B1 Hf2 68.9(11)
B3 B1 Hf2 102.3(12)
B4 B1 Hf2 119.4(14)
Hf1 B1 Hf2 168.8(9)
B1 B2 B5 140.1(19)
B1 B2 B3 57.8(13)
B5 B2 B3 132.8(19)
B1 B2 Hf2 71.4(12)
B5 B2 Hf2 68.9(12)
B3 B2 Hf2 99.9(13)
B1 B3 B2 56.5(13)
B1 B3 Hf1 69.7(10)
B2 B3 Hf1 107.1(13)
B1 B4 Hf1 68.2(11)
B1 B4 H4A 122(9)
Hf1 B4 H4A 117(8)
B1 B4 H4B 125(9)
Hf1 B4 H4B 131(9)
H4A B4 H4B 95(5)
B2 B5 Hf2 67.8(12)
B2 B5 H5A 129(8)
Hf2 B5 H5A 131(8)
B2 B5 H5B 118(8)
Hf2 B5 H5B 116(8)
H5A B5 H5B 96(5)
C3 Hf1 C4 32.8(8)
C3 Hf1 C1 54.3(8)
C4 Hf1 C1 53.1(8)
C3 Hf1 C2 33.2(8)
C4 Hf1 C2 54.7(9)
C1 Hf1 C2 33.7(7)
C3 Hf1 C5 55.2(8)
C4 Hf1 C5 33.1(7)
C1 Hf1 C5 31.6(8)
C2 Hf1 C5 55.3(8)
C3 Hf1 C10 111.8(9)
C4 Hf1 C10 131.3(9)
C1 Hf1 C10 150.9(9)
C2 Hf1 C10 119.7(9)
C5 Hf1 C10 164.5(8)
C3 Hf1 C8 106.3(11)
C4 Hf1 C8 96.8(10)
C1 Hf1 C8 148.7(10)
C2 Hf1 C8 138.5(12)
C5 Hf1 C8 118.3(10)
C10 Hf1 C8 53.8(10)
C3 Hf1 C9 130.1(10)
C4 Hf1 C9 128.7(9)
C1 Hf1 C9 175.1(8)
C2 Hf1 C9 151.1(9)
C5 Hf1 C9 146.8(10)
C10 Hf1 C9 32.8(9)
C8 Hf1 C9 32.1(10)
C3 Hf1 C6 81.4(9)
C4 Hf1 C6 100.2(8)
C1 Hf1 C6 131.9(8)
C2 Hf1 C6 98.7(8)
C5 Hf1 C6 133.0(8)
C10 Hf1 C6 31.8(8)
C8 Hf1 C6 53.2(9)
C9 Hf1 C6 53.0(8)
C3 Hf1 C7 77.6(8)
C4 Hf1 C7 80.4(7)
C1 Hf1 C7 130.4(7)
C2 Hf1 C7 107.4(9)
C5 Hf1 C7 111.8(8)
C10 Hf1 C7 53.8(8)
C8 Hf1 C7 32.1(9)
C9 Hf1 C7 53.3(8)
C6 Hf1 C7 32.5(7)
C3 Hf1 B3 113.2(9)
C4 Hf1 B3 132.9(8)
C1 Hf1 B3 81.1(8)
C2 Hf1 B3 81.7(9)
C5 Hf1 B3 109.2(8)
C10 Hf1 B3 83.0(8)
C8 Hf1 B3 129.9(10)
C9 Hf1 B3 97.9(9)
C6 Hf1 B3 103.6(8)
C7 Hf1 B3 135.1(8)
C3 Hf1 B1 134.2(8)
C4 Hf1 B1 126.6(7)
C1 Hf1 B1 81.2(8)
C2 Hf1 B1 102.9(8)
C5 Hf1 B1 93.5(8)
C10 Hf1 B1 102.0(9)
C8 Hf1 B1 118.6(10)
C9 Hf1 B1 94.9(9)
C6 Hf1 B1 132.7(9)
C7 Hf1 B1 148.1(8)
B3 Hf1 B1 40.7(7)
C14 Hf2 C15 33.6(8)
C14 Hf2 C17 151.3(8)
C15 Hf2 C17 118.8(8)
C14 Hf2 C16 128.8(8)
C15 Hf2 C16 108.5(8)
C17 Hf2 C16 33.7(7)
C14 Hf2 B2 89.0(8)
C15 Hf2 B2 101.2(9)
C17 Hf2 B2 109.9(8)
C16 Hf2 B2 141.8(8)
C14 Hf2 C11 54.5(10)
C15 Hf2 C11 32.6(9)
C17 Hf2 C11 97.7(10)
C16 Hf2 C11 77.6(10)
B2 Hf2 C11 133.6(11)
C14 Hf2 C13 32.6(8)
C15 Hf2 C13 54.2(9)
C17 Hf2 C13 138.5(8)
C16 Hf2 C13 105.4(8)
B2 Hf2 C13 111.5(9)
C11 Hf2 C13 53.4(10)
C14 Hf2 B5 82.9(8)
C15 Hf2 B5 113.3(8)
C17 Hf2 B5 125.7(8)
C16 Hf2 B5 134.2(8)
B2 Hf2 B5 43.4(8)
C11 Hf2 B5 135.9(10)
C13 Hf2 B5 85.0(8)
C14 Hf2 C20 127.7(9)
C15 Hf2 C20 129.0(8)
C17 Hf2 C20 55.5(8)
C16 Hf2 C20 34.6(8)
B2 Hf2 C20 129.3(8)
C11 Hf2 C20 97.0(10)
C13 Hf2 C20 95.2(9)
B5 Hf2 C20 101.3(8)
C14 Hf2 C12 52.5(8)
C15 Hf2 C12 53.1(9)
C17 Hf2 C12 109.0(9)
C16 Hf2 C12 77.7(8)
B2 Hf2 C12 140.5(9)
C11 Hf2 C12 32.4(10)
C13 Hf2 C12 30.5(8)
B5 Hf2 C12 113.6(9)
C20 Hf2 C12 79.6(9)
C14 Hf2 C19 147.4(8)
C15 Hf2 C19 161.8(7)
C17 Hf2 C19 54.0(7)
C16 Hf2 C19 55.6(8)
B2 Hf2 C19 97.0(8)
C11 Hf2 C19 129.3(10)
C13 Hf2 C19 117.8(8)
B5 Hf2 C19 79.8(8)
C20 Hf2 C19 32.9(7)
C12 Hf2 C19 111.0(8)
C14 Hf2 C18 175.8(7)
C15 Hf2 C18 149.2(8)
C17 Hf2 C18 32.6(7)
C16 Hf2 C18 55.4(7)
B2 Hf2 C18 87.0(8)
C11 Hf2 C18 129.7(10)
C13 Hf2 C18 148.9(8)
B5 Hf2 C18 93.1(7)
C20 Hf2 C18 54.7(8)
C12 Hf2 C18 131.1(8)
C19 Hf2 C18 32.2(7)

loop_
_geom_bond_atom_site_label_1
_geom_bond_atom_site_label_2
_geom_bond_distance
C1 C5 1.34(3)
C1 C2 1.43(3)
C1 Hf1 2.46(2)
C1 H1 0.9300
C2 C3 1.40(4)
C2 Hf1 2.46(2)
C2 H2 0.9300
C3 C4 1.38(4)
C3 Hf1 2.45(2)
C3 H3 0.9300
C4 C5 1.40(3)
C4 Hf1 2.45(2)
C4 H4 0.9300
C5 Hf1 2.47(2)
C5 H5 0.9300
C6 C10 1.35(3)
C6 C7 1.39(3)
C6 Hf1 2.48(2)
C6 H6 0.9300
C7 C8 1.37(4)
C7 Hf1 2.48(2)
C7 H7 0.9300
C8 C9 1.37(4)
C8 Hf1 2.47(3)
C8 H8 0.9300
C9 C10 1.40(4)
C9 Hf1 2.48(2)
C9 H9 0.9300
C10 Hf1 2.47(2)
C10 H10 0.9300
C11 C15 1.39(4)
C11 C12 1.40(4)
C11 Hf2 2.49(3)
C11 H11 0.9300
C12 C13 1.32(3)
C12 Hf2 2.52(2)
C12 H12 0.9300
C13 C14 1.39(3)
C13 Hf2 2.50(2)
C13 H13 0.9300
C14 C15 1.42(3)
C14 Hf2 2.44(2)
C14 H14 0.9300
C15 Hf2 2.47(2)
C15 H15 0.9300
C16 C17 1.44(3)
C16 C20 1.48(4)
C16 Hf2 2.48(2)
C16 H16 0.9300
C17 C18 1.40(3)
C17 Hf2 2.475(19)
C17 H17 0.9300
C18 C19 1.40(3)
C18 Hf2 2.53(2)
C18 H18 0.9300
C19 C20 1.42(3)
C19 Hf2 2.52(2)
C19 H19 0.9300
C20 Hf2 2.51(2)
C20 H20 0.9300
B1 B2 1.70(4)
B1 B3 1.73(3)
B1 B4 1.79(3)
B1 Hf1 2.49(2)
B1 Hf2 2.53(2)
B2 B5 1.85(4)
B2 B3 1.86(4)
B2 Hf2 2.49(2)
B3 Hf1 2.49(2)
B4 Hf1 2.52(2)
B4 H4A 1.15(5)
B4 H4B 1.11(5)
B5 Hf2 2.51(3)
B5 H5A 1.12(5)
B5 H5B 1.13(5)

loop_
_geom_torsion_atom_site_label_1
_geom_torsion_atom_site_label_2
_geom_torsion_atom_site_label_3
_geom_torsion_atom_site_label_4
_geom_torsion
C5 C1 C2 C3 -1(3)
Hf1 C1 C2 C3 -66.6(16)
C5 C1 C2 Hf1 65.3(16)
C1 C2 C3 C4 0(3)
Hf1 C2 C3 C4 -66.3(16)
C1 C2 C3 Hf1 66.6(15)
C2 C3 C4 C5 1(3)
Hf1 C3 C4 C5 -65.8(16)
C2 C3 C4 Hf1 66.4(17)
C2 C1 C5 C4 2(3)
Hf1 C1 C5 C4 66.2(15)
C2 C1 C5 Hf1 -64.6(16)
C3 C4 C5 C1 -1(3)
Hf1 C4 C5 C1 -66.9(15)
C3 C4 C5 Hf1 65.4(16)
C10 C6 C7 C8 1(3)
Hf1 C6 C7 C8 66.8(17)
C10 C6 C7 Hf1 -65.9(18)
C6 C7 C8 C9 0(3)
Hf1 C7 C8 C9 66.8(19)
C6 C7 C8 Hf1 -66.7(16)
C7 C8 C9 C10 -1(3)
Hf1 C8 C9 C10 65.7(17)
C7 C8 C9 Hf1 -66.8(18)
C7 C6 C10 C9 -2(3)
Hf1 C6 C10 C9 -67.4(16)
C7 C6 C10 Hf1 65.9(17)
C8 C9 C10 C6 2(3)
Hf1 C9 C10 C6 67.6(17)
C8 C9 C10 Hf1 -66.0(18)
C15 C11 C12 C13 2(3)
Hf2 C11 C12 C13 -64.6(19)
C15 C11 C12 Hf2 66.5(17)
C11 C12 C13 C14 -1(3)
Hf2 C12 C13 C14 -64.4(16)
C11 C12 C13 Hf2 63.8(19)
C12 C13 C14 C15 -1(3)
Hf2 C13 C14 C15 -68.0(16)
C12 C13 C14 Hf2 67.1(17)
C12 C11 C15 C14 -2(3)
Hf2 C11 C15 C14 65.6(16)
C12 C11 C15 Hf2 -68.0(18)
C13 C14 C15 C11 2(3)
Hf2 C14 C15 C11 -67.2(17)
C13 C14 C15 Hf2 69.3(16)
C20 C16 C17 C18 0(2)
Hf2 C16 C17 C18 -67.5(14)
C20 C16 C17 Hf2 67.2(14)
C16 C17 C18 C19 1(2)
Hf2 C17 C18 C19 -65.1(15)
C16 C17 C18 Hf2 66.0(14)
C17 C18 C19 C20 -1(2)
Hf2 C18 C19 C20 -65.0(16)
C17 C18 C19 Hf2 63.9(14)
C18 C19 C20 C16 1(2)
Hf2 C19 C20 C16 -64.7(15)
C18 C19 C20 Hf2 65.7(15)
C17 C16 C20 C19 0(2)
Hf2 C16 C20 C19 66.2(15)
C17 C16 C20 Hf2 -66.6(13)
B3 B1 B2 B5 -120(3)
B4 B1 B2 B5 108(3)
Hf1 B1 B2 B5 -173(2)
Hf2 B1 B2 B5 -5(3)
B4 B1 B2 B3 -133(2)
Hf1 B1 B2 B3 -52.9(13)
Hf2 B1 B2 B3 115.2(12)
B3 B1 B2 Hf2 -115.2(12)
B4 B1 B2 Hf2 112.3(19)
Hf1 B1 B2 Hf2 -168.1(10)
B4 B1 B3 B2 112(3)
Hf1 B1 B3 B2 128.3(14)
Hf2 B1 B3 B2 -59.8(13)
B2 B1 B3 Hf1 -128.3(14)
B4 B1 B3 Hf1 -17(3)
Hf2 B1 B3 Hf1 172.0(11)
B5 B2 B3 B1 131(3)
Hf2 B2 B3 B1 60.5(13)
B1 B2 B3 Hf1 50.4(13)
B5 B2 B3 Hf1 -178.8(19)
Hf2 B2 B3 Hf1 110.9(10)
B2 B1 B4 Hf1 105(2)
B3 B1 B4 Hf1 17(3)
Hf2 B1 B4 Hf1 -173.1(16)
B1 B2 B5 Hf2 5(3)
B3 B2 B5 Hf2 -84(2)
